data_2207037
loop_
_publ_author_name
'Wei Zhou'
'Weixiao Hu'
'Chunnian Xia'

_publ_section_title
;
 10-(3,4-Dimethoxybenzylidene)anthrone
;
_journal_coeditor_code OB6581
_journal_issue 10
_journal_name_full 'Acta Crystallographica Section E'
_journal_page_first o3433
_journal_page_last o3434
_journal_paper_doi 10.1107/S1600536805028278
_journal_volume 61
_journal_year 2005
_chemical_formula_iupac 'C23 H18 O3'
_chemical_formula_moiety 'C23 H18 O3'
_chemical_formula_sum 'C23 H18 O3'
_chemical_formula_weight 342.37
_chemical_melting_point .453E-305
_chemical_name_systematic
;
10-(3,4-Dimethoxybenzylidene)anthrone
;
_space_group_IT_number 14
_symmetry_cell_setting monoclinic
_symmetry_space_group_name_Hall '-P 2yn'
_symmetry_space_group_name_H-M 'P 1 21/n 1'
_atom_sites_solution_hydrogens geom
_atom_sites_solution_primary direct
_atom_sites_solution_secondary difmap
_audit_creation_method SHELXL-97
_cell_angle_alpha 90
_cell_angle_beta 103.36(3)
_cell_angle_gamma 90
_cell_formula_units_Z 4
_cell_length_a 11.709(3)
_cell_length_b 10.306(2)
_cell_length_c 14.847(6)
_cell_measurement_reflns_used 25
_cell_measurement_temperature 295(2)
_cell_measurement_theta_max 13.99
_cell_measurement_theta_min 10.65
_cell_volume 1743.1(9)
_computing_cell_refinement 'CAD-4 EXPRESS'
_computing_data_collection 'CAD-4 EXPRESS (Enraf--Nonius, 1994)'
_computing_data_reduction 'XCAD (McArdle, 2000)'
_computing_molecular_graphics 'ORTEP-3 for Windows (Farrugia, 1997)'
_computing_publication_material SHELXL97
_computing_structure_refinement 'SHELXL97 (Sheldrick, 1997)'
_computing_structure_solution 'SHELXS97 (Sheldrick, 1997)'
_diffrn_ambient_temperature 295(2)
_diffrn_measured_fraction_theta_full 1.000
_diffrn_measured_fraction_theta_max 1.000
_diffrn_measurement_device_type 'Enraf--Nonius CAD-4'
_diffrn_measurement_method \w/2\q
_diffrn_radiation_monochromator graphite
_diffrn_radiation_source 'fine-focus sealed tube'
_diffrn_radiation_type MoK\a
_diffrn_radiation_wavelength 0.71073
_diffrn_reflns_av_R_equivalents 0.0208
_diffrn_reflns_av_sigmaI/netI 0.0372
_diffrn_reflns_limit_h_max 13
_diffrn_reflns_limit_h_min -14
_diffrn_reflns_limit_k_max 12
_diffrn_reflns_limit_k_min 0
_diffrn_reflns_limit_l_max 17
_diffrn_reflns_limit_l_min -1
_diffrn_reflns_number 3529
_diffrn_reflns_theta_full 25.17
_diffrn_reflns_theta_max 25.17
_diffrn_reflns_theta_min 2.00
_diffrn_standards_decay_% 0
_diffrn_standards_interval_time 60
_diffrn_standards_number 3
_exptl_absorpt_coefficient_mu 0.086
_exptl_absorpt_correction_type none
_exptl_crystal_colour orange
_exptl_crystal_density_diffrn 1.305
_exptl_crystal_density_method 'not measured'
_exptl_crystal_description prismatic
_exptl_crystal_F_000 720
_exptl_crystal_size_max 0.40
_exptl_crystal_size_mid 0.40
_exptl_crystal_size_min 0.20
_refine_diff_density_max 0.146
_refine_diff_density_min -0.128
_refine_ls_extinction_coef 0.0133(12)
_refine_ls_extinction_expression Fc^*^=kFc[1+0.001xFc^2^\l^3^/sin(2\q)]^-1/4^
_refine_ls_extinction_method SHELXL97
_refine_ls_goodness_of_fit_ref 0.993
_refine_ls_hydrogen_treatment constr
_refine_ls_matrix_type full
_refine_ls_number_parameters 238
_refine_ls_number_reflns 3136
_refine_ls_number_restraints 0
_refine_ls_restrained_S_all 0.993
_refine_ls_R_factor_all 0.0899
_refine_ls_R_factor_gt 0.0353
_refine_ls_shift/su_max 0.000
_refine_ls_shift/su_mean 0.000
_refine_ls_structure_factor_coef Fsqd
_refine_ls_weighting_details 'calc w = 1/[\s^2^(Fo^2^)+(0.0484P)^2^+0.3183P] where P = (Fo^2^+2Fc^2^)/3'
_refine_ls_weighting_scheme calc
_refine_ls_wR_factor_gt 0.0891
_refine_ls_wR_factor_ref 0.1096
_reflns_number_gt 1832
_reflns_number_total 3136
_reflns_threshold_expression I>2\s(I)
_cod_data_source_file ob6581.cif
_cod_data_source_block I
_cod_original_sg_symbol_H-M 'P 21/n'
_cod_database_code 2207037
_cod_database_fobs_code 2207037

loop_
_symmetry_equiv_pos_as_xyz
'x, y, z'
'-x+1/2, y+1/2, -z+1/2'
'-x, -y, -z'
'x-1/2, -y-1/2, z-1/2'

loop_
_atom_site_label
_atom_site_fract_x
_atom_site_fract_y
_atom_site_fract_z
_atom_site_U_iso_or_equiv
_atom_site_adp_type
_atom_site_calc_flag
_atom_site_refinement_flags
_atom_site_occupancy
_atom_site_type_symbol
O1 -0.07769(13) 0.91670(16) 0.26699(11) 0.0853(5) Uani d . 1 O
O2 0.48952(12) 0.24924(13) 0.60172(9) 0.0618(4) Uani d . 1 O
O3 0.45078(12) 0.13957(13) 0.44370(9) 0.0628(4) Uani d . 1 O
C1 0.07187(19) 1.0518(2) 0.41341(15) 0.0614(6) Uani d . 1 C
H1 0.0141 1.1001 0.3740 0.074 Uiso calc R 1 H
C2 0.1505(2) 1.1133(2) 0.48267(16) 0.0665(6) Uani d . 1 C
H2 0.1465 1.2026 0.4902 0.080 Uiso calc R 1 H
C3 0.2351(2) 1.0416(2) 0.54095(16) 0.0669(6) Uani d . 1 C
H3 0.2884 1.0828 0.5886 0.080 Uiso calc R 1 H
C4 0.24224(17) 0.90959(18) 0.52979(15) 0.0587(5) Uani d . 1 C
H4 0.3006 0.8631 0.5701 0.070 Uiso calc R 1 H
C5 0.17147(15) 0.70174(17) 0.44396(12) 0.0448(4) Uani d . 1 C
C6 0.03917(17) 0.5061(2) 0.40338(14) 0.0565(5) Uani d . 1 C
H6 0.0957 0.4547 0.4414 0.068 Uiso calc R 1 H
C7 -0.0657(2) 0.4513(2) 0.35799(16) 0.0725(7) Uani d . 1 C
H7 -0.0794 0.3636 0.3659 0.087 Uiso calc R 1 H
C8 -0.1508(2) 0.5259(3) 0.30062(17) 0.0828(8) Uani d . 1 C
H8 -0.2210 0.4883 0.2694 0.099 Uiso calc R 1 H
C9 -0.13106(18) 0.6547(3) 0.29017(16) 0.0739(7) Uani d . 1 C
H9 -0.1883 0.7047 0.2516 0.089 Uiso calc R 1 H
C10 -0.01277(16) 0.8539(2) 0.32866(14) 0.0576(5) Uani d . 1 C
C11 0.16388(14) 0.84343(17) 0.45934(12) 0.0454(5) Uani d . 1 C
C12 0.06211(15) 0.63806(18) 0.39324(12) 0.0451(4) Uani d . 1 C
C13 -0.02637(15) 0.7128(2) 0.33644(13) 0.0523(5) Uani d . 1 C
C14 0.07668(16) 0.91733(18) 0.40075(13) 0.0481(5) Uani d . 1 C
C15 0.27495(15) 0.64083(18) 0.47521(14) 0.0533(5) Uani d . 1 C
H15 0.3329 0.6926 0.5114 0.064 Uiso calc R 1 H
C16 0.31284(15) 0.50738(18) 0.46252(13) 0.0489(5) Uani d . 1 C
C17 0.38052(15) 0.44288(18) 0.53917(13) 0.0476(5) Uani d . 1 C
H17 0.3966 0.4832 0.5968 0.057 Uiso calc R 1 H
C18 0.42387(15) 0.32021(17) 0.53070(13) 0.0467(5) Uani d . 1 C
C19 0.40288(16) 0.25983(18) 0.44413(13) 0.0494(5) Uani d . 1 C
C20 0.33782(16) 0.3241(2) 0.36780(14) 0.0546(5) Uani d . 1 C
H20 0.3239 0.2850 0.3098 0.066 Uiso calc R 1 H
C21 0.29319(17) 0.4466(2) 0.37722(14) 0.0570(5) Uani d . 1 C
H21 0.2492 0.4887 0.3253 0.068 Uiso calc R 1 H
C22 0.5087(2) 0.3023(2) 0.69236(13) 0.0698(6) Uani d . 1 C
H22A 0.5503 0.3829 0.6946 0.105 Uiso calc R 1 H
H22B 0.5542 0.2426 0.7359 0.105 Uiso calc R 1 H
H22C 0.4346 0.3172 0.7078 0.105 Uiso calc R 1 H
C23 0.4107(2) 0.0596(2) 0.36466(14) 0.0699(6) Uani d . 1 C
H23A 0.3265 0.0549 0.3507 0.105 Uiso calc R 1 H
H23B 0.4429 -0.0260 0.3771 0.105 Uiso calc R 1 H
H23C 0.4356 0.0958 0.3128 0.105 Uiso calc R 1 H

loop_
_atom_site_aniso_label
_atom_site_aniso_U_11
_atom_site_aniso_U_22
_atom_site_aniso_U_33
_atom_site_aniso_U_12
_atom_site_aniso_U_13
_atom_site_aniso_U_23
O1 0.0625(9) 0.1013(13) 0.0794(11) 0.0244(9) -0.0095(8) 0.0270(9)
O2 0.0731(9) 0.0504(8) 0.0519(8) 0.0149(7) -0.0063(7) 0.0021(6)
O3 0.0668(9) 0.0524(9) 0.0625(9) 0.0157(7) 0.0013(7) -0.0076(7)
C1 0.0639(13) 0.0565(13) 0.0679(14) 0.0192(11) 0.0233(12) 0.0193(11)
C2 0.0793(15) 0.0455(12) 0.0806(16) 0.0017(11) 0.0310(13) 0.0040(12)
C3 0.0685(14) 0.0534(13) 0.0768(15) -0.0080(11) 0.0126(12) -0.0049(11)
C4 0.0511(11) 0.0513(13) 0.0680(14) 0.0001(10) 0.0022(10) 0.0022(10)
C5 0.0391(10) 0.0456(11) 0.0468(10) 0.0013(8) 0.0038(8) 0.0056(8)
C6 0.0514(11) 0.0573(12) 0.0617(13) -0.0074(10) 0.0146(10) -0.0070(10)
C7 0.0646(14) 0.0737(15) 0.0836(16) -0.0243(13) 0.0260(13) -0.0247(13)
C8 0.0466(12) 0.108(2) 0.0897(18) -0.0194(15) 0.0080(12) -0.0369(17)
C9 0.0409(11) 0.105(2) 0.0680(15) 0.0044(13) -0.0044(10) -0.0178(14)
C10 0.0402(10) 0.0776(15) 0.0537(13) 0.0170(11) 0.0084(9) 0.0113(11)
C11 0.0383(9) 0.0463(11) 0.0506(11) 0.0025(9) 0.0082(8) 0.0060(9)
C12 0.0369(9) 0.0536(12) 0.0439(10) 0.0004(9) 0.0078(8) -0.0030(9)
C13 0.0367(10) 0.0701(14) 0.0479(11) 0.0040(9) 0.0054(9) -0.0040(10)
C14 0.0424(10) 0.0509(12) 0.0523(11) 0.0096(9) 0.0135(9) 0.0089(9)
C15 0.0420(10) 0.0475(12) 0.0626(13) 0.0007(9) -0.0040(9) 0.0010(9)
C16 0.0373(9) 0.0460(11) 0.0589(12) 0.0030(8) 0.0016(9) 0.0040(9)
C17 0.0412(10) 0.0457(11) 0.0512(11) 0.0002(8) 0.0010(8) -0.0023(9)
C18 0.0391(9) 0.0438(11) 0.0524(11) 0.0016(8) 0.0003(8) 0.0034(9)
C19 0.0433(10) 0.0477(11) 0.0550(12) 0.0048(9) 0.0071(9) 0.0010(9)
C20 0.0519(11) 0.0604(13) 0.0475(11) 0.0054(10) 0.0029(9) -0.0025(10)
C21 0.0492(11) 0.0601(13) 0.0552(12) 0.0092(10) -0.0012(9) 0.0093(11)
C22 0.0871(16) 0.0647(14) 0.0482(12) 0.0083(12) -0.0040(11) 0.0039(11)
C23 0.0906(17) 0.0575(13) 0.0605(14) 0.0118(12) 0.0149(12) -0.0117(11)

loop_
_atom_type_symbol
_atom_type_description
_atom_type_scat_dispersion_real
_atom_type_scat_dispersion_imag
_atom_type_scat_source
C C 0.0033 0.0016 'International Tables Vol C Tables 4.2.6.8 and 6.1.1.4'
H H 0.0000 0.0000 'International Tables Vol C Tables 4.2.6.8 and 6.1.1.4'
O O 0.0106 0.0060 'International Tables Vol C Tables 4.2.6.8 and 6.1.1.4'

loop_
_geom_angle_atom_site_label_1
_geom_angle_atom_site_label_2
_geom_angle_atom_site_label_3
_geom_angle
_geom_angle_publ_flag
C18 O2 C22 117.57(15) ?
C19 O3 C23 118.29(15) ?
C2 C1 C14 121.2(2) ?
C2 C1 H1 119.4 ?
C14 C1 H1 119.4 ?
C1 C2 C3 119.2(2) ?
C1 C2 H2 120.4 ?
C3 C2 H2 120.4 ?
C2 C3 C4 120.8(2) ?
C2 C3 H3 119.6 ?
C4 C3 H3 119.6 ?
C3 C4 C11 121.65(19) ?
C3 C4 H4 119.2 ?
C11 C4 H4 119.2 ?
C15 C5 C12 124.86(17) yes
C15 C5 C11 119.09(16) yes
C12 C5 C11 116.04(15) ?
C7 C6 C12 121.1(2) ?
C7 C6 H6 119.4 ?
C12 C6 H6 119.4 ?
C6 C7 C8 120.4(2) ?
C6 C7 H7 119.8 ?
C8 C7 H7 119.8 ?
C9 C8 C7 119.6(2) ?
C9 C8 H8 120.2 ?
C7 C8 H8 120.2 ?
C8 C9 C13 121.0(2) ?
C8 C9 H9 119.5 ?
C13 C9 H9 119.5 ?
O1 C10 C14 121.6(2) ?
O1 C10 C13 121.3(2) ?
C14 C10 C13 117.08(16) ?
C4 C11 C14 117.16(17) ?
C4 C11 C5 122.85(16) ?
C14 C11 C5 119.97(16) ?
C6 C12 C13 117.61(18) ?
C6 C12 C5 122.71(17) ?
C13 C12 C5 119.57(17) ?
C9 C13 C12 120.2(2) ?
C9 C13 C10 118.97(19) ?
C12 C13 C10 120.73(17) ?
C1 C14 C11 119.97(19) ?
C1 C14 C10 119.62(18) ?
C11 C14 C10 120.35(17) ?
C5 C15 C16 131.69(18) yes
C5 C15 H15 114.2 ?
C16 C15 H15 114.2 ?
C21 C16 C17 118.28(17) ?
C21 C16 C15 123.32(17) yes
C17 C16 C15 118.17(18) yes
C18 C17 C16 120.92(18) ?
C18 C17 H17 119.5 ?
C16 C17 H17 119.5 ?
O2 C18 C17 125.05(17) ?
O2 C18 C19 114.82(16) ?
C17 C18 C19 120.12(17) ?
O3 C19 C20 125.66(18) ?
O3 C19 C18 115.12(16) ?
C20 C19 C18 119.21(18) ?
C19 C20 C21 120.25(19) ?
C19 C20 H20 119.9 ?
C21 C20 H20 119.9 ?
C16 C21 C20 121.20(18) ?
C16 C21 H21 119.4 ?
C20 C21 H21 119.4 ?
O2 C22 H22A 109.5 ?
O2 C22 H22B 109.5 ?
H22A C22 H22B 109.5 ?
O2 C22 H22C 109.5 ?
H22A C22 H22C 109.5 ?
H22B C22 H22C 109.5 ?
O3 C23 H23A 109.5 ?
O3 C23 H23B 109.5 ?
H23A C23 H23B 109.5 ?
O3 C23 H23C 109.5 ?
H23A C23 H23C 109.5 ?
H23B C23 H23C 109.5 ?

loop_
_geom_bond_atom_site_label_1
_geom_bond_atom_site_label_2
_geom_bond_distance
_geom_bond_publ_flag
O1 C10 1.230(2) yes
O2 C18 1.365(2) ?
O2 C22 1.421(2) ?
O3 C19 1.361(2) ?
O3 C23 1.422(2) ?
C1 C2 1.367(3) ?
C1 C14 1.401(3) ?
C1 H1 0.9300 ?
C2 C3 1.371(3) ?
C2 H2 0.9300 ?
C3 C4 1.376(3) ?
C3 H3 0.9300 ?
C4 C11 1.399(3) ?
C4 H4 0.9300 ?
C5 C15 1.348(2) yes
C5 C12 1.480(2) yes
C5 C11 1.484(3) yes
C6 C7 1.378(3) ?
C6 C12 1.401(3) ?
C6 H6 0.9300 ?
C7 C8 1.385(3) ?
C7 H7 0.9300 ?
C8 C9 1.362(3) ?
C8 H8 0.9300 ?
C9 C13 1.394(3) ?
C9 H9 0.9300 ?
C10 C14 1.467(3) yes
C10 C13 1.471(3) yes
C11 C14 1.403(2) yes
C12 C13 1.405(2) yes
C15 C16 1.471(3) ?
C15 H15 0.9300 ?
C16 C21 1.384(3) ?
C16 C17 1.396(2) ?
C17 C18 1.379(2) ?
C17 H17 0.9300 ?
C18 C19 1.398(3) ?
C19 C20 1.380(3) ?
C20 C21 1.386(3) ?
C20 H20 0.9300 ?
C21 H21 0.9300 ?
C22 H22A 0.9599 ?
C22 H22B 0.9599 ?
C22 H22C 0.9599 ?
C23 H23A 0.9599 ?
C23 H23B 0.9599 ?
C23 H23C 0.9599 ?

loop_
_geom_torsion_atom_site_label_1
_geom_torsion_atom_site_label_2
_geom_torsion_atom_site_label_3
_geom_torsion_atom_site_label_4
_geom_torsion
_geom_torsion_publ_flag
C14 C1 C2 C3 -0.3(3) ?
C1 C2 C3 C4 0.6(3) ?
C2 C3 C4 C11 -0.2(3) ?
C12 C6 C7 C8 0.4(3) ?
C6 C7 C8 C9 -0.9(4) ?
C7 C8 C9 C13 0.0(4) ?
C3 C4 C11 C14 -0.6(3) ?
C3 C4 C11 C5 178.21(19) ?
C15 C5 C11 C4 -22.9(3) ?
C12 C5 C11 C4 157.81(17) ?
C15 C5 C11 C14 155.82(18) ?
C12 C5 C11 C14 -23.5(2) ?
C7 C6 C12 C13 1.0(3) ?
C7 C6 C12 C5 177.26(18) ?
C15 C5 C12 C6 26.4(3) ?
C11 C5 C12 C6 -154.39(17) ?
C15 C5 C12 C13 -157.46(19) ?
C11 C5 C12 C13 21.8(2) yes
C8 C9 C13 C12 1.5(3) ?
C8 C9 C13 C10 -175.3(2) ?
C6 C12 C13 C9 -2.0(3) ?
C5 C12 C13 C9 -178.32(17) ?
C6 C12 C13 C10 174.80(17) ?
C5 C12 C13 C10 -1.5(3) yes
O1 C10 C13 C9 -17.1(3) ?
C14 C10 C13 C9 159.28(18) ?
O1 C10 C13 C12 166.05(18) ?
C14 C10 C13 C12 -17.5(3) yes
C2 C1 C14 C11 -0.5(3) ?
C2 C1 C14 C10 176.92(18) ?
C4 C11 C14 C1 0.9(3) ?
C5 C11 C14 C1 -177.93(17) ?
C4 C11 C14 C10 -176.50(17) ?
C5 C11 C14 C10 4.7(3) yes
O1 C10 C14 C1 14.9(3) ?
C13 C10 C14 C1 -161.51(17) ?
O1 C10 C14 C11 -167.72(18) ?
C13 C10 C14 C11 15.9(3) ?
C12 C5 C15 C16 6.5(3) yes
C11 C5 C15 C16 -172.7(2) no
C5 C15 C16 C21 48.2(3) yes
C5 C15 C16 C17 -137.3(2) no
C21 C16 C17 C18 -1.9(3) ?
C15 C16 C17 C18 -176.59(16) ?
C22 O2 C18 C17 4.1(3) ?
C22 O2 C18 C19 -176.72(18) ?
C16 C17 C18 O2 -179.21(17) ?
C16 C17 C18 C19 1.6(3) ?
C23 O3 C19 C20 -15.3(3) ?
C23 O3 C19 C18 164.97(18) ?
O2 C18 C19 O3 0.1(2) ?
C17 C18 C19 O3 179.34(16) ?
O2 C18 C19 C20 -179.68(17) ?
C17 C18 C19 C20 -0.4(3) ?
O3 C19 C20 C21 179.76(18) ?
C18 C19 C20 C21 -0.5(3) ?
C17 C16 C21 C20 0.9(3) ?
C15 C16 C21 C20 175.36(18) ?
C19 C20 C21 C16 0.2(3) ?

loop_
_cod_related_entry_id
_cod_related_entry_database
_cod_related_entry_code
1 ChemSpider 3663563
